data_4320124
loop_
_publ_author_name
'Xin-Min Gan'
'Eileen N. Duesler'
'Robert T. Paine'

_publ_contact_author 'Robert T. Paine'
_publ_contact_author_email rtpaine@unm.edu
_publ_contact_author_fax 1.505.277.2609
_publ_contact_author_phone 1.505.277.1661
_publ_section_title
;
 Synthesis and Coordination Properties of New Bis(phosphinomethyl)pyridine
 N,P,P'-Trioxides
;
_journal_name_full 'Inorganic Chemistry'
_journal_page_first 4420
_journal_page_last 4427
_journal_paper_doi 10.1021/ic0103493
_journal_volume 40
_journal_year 2001
_chemical_formula_sum 'C18 H33 N4 O13 P2 Yb'
_chemical_formula_weight 748.46
_chemical_name_systematic
;
 ?
;
_space_group_IT_number 14
_symmetry_cell_setting monoclinic
_symmetry_space_group_name_Hall '-P 2yn'
_symmetry_space_group_name_H-M 'P 1 21/n 1'
_atom_sites_solution_hydrogens geom
_atom_sites_solution_primary direct
_atom_sites_solution_secondary difmap
_audit_creation_method SHELXL
_cell_angle_alpha 90.00
_cell_angle_beta 95.37(1)
_cell_angle_gamma 90.00
_cell_formula_units_Z 4
_cell_length_a 11.100(1)
_cell_length_b 19.096(2)
_cell_length_c 13.722(2)
_cell_measurement_reflns_used 56
_cell_measurement_temperature 293(2)
_cell_measurement_theta_max 18.22
_cell_measurement_theta_min 2.14
_cell_volume 2895.8(6)
_computing_cell_refinement 'Siemens XSCANS, 1991'
_computing_data_collection 'Siemens xscans, 1991'
_computing_data_reduction 'Siemens XSCANS, 1991'
_computing_molecular_graphics 'Siemens SHELXTL Version 5, 1994'
_computing_publication_material 'Siemens SHELXTL Version 5, 1994'
_computing_structure_refinement 'Siemens SHELXTL Version 5, 1994'
_computing_structure_solution 'Siemens SHELXTL Version 5, 1994'
_diffrn_ambient_temperature 293(2)
_diffrn_measurement_device 'Siemens P4'
_diffrn_measurement_method '\w scans'
_diffrn_radiation_monochromator graphite
_diffrn_radiation_source 'normal-focus sealed tube'
_diffrn_radiation_type MoK\a
_diffrn_radiation_wavelength 0.71073
_diffrn_reflns_av_R_equivalents 0.0306
_diffrn_reflns_av_sigmaI/netI 0.0501
_diffrn_reflns_limit_h_max 13
_diffrn_reflns_limit_h_min -13
_diffrn_reflns_limit_k_max 22
_diffrn_reflns_limit_k_min -22
_diffrn_reflns_limit_l_max 16
_diffrn_reflns_limit_l_min -16
_diffrn_reflns_number 10723
_diffrn_reflns_theta_max 25.00
_diffrn_reflns_theta_min 1.83
_diffrn_standards_decay_% 0.00
_diffrn_standards_interval_count 97
_diffrn_standards_number 3
_exptl_absorpt_coefficient_mu 3.405
_exptl_absorpt_correction_T_max 0.67415
_exptl_absorpt_correction_T_min 0.23475
_exptl_absorpt_correction_type 'face-indexed absorption correction'
_exptl_crystal_colour colorless
_exptl_crystal_density_diffrn 1.717
_exptl_crystal_density_method none
_exptl_crystal_description 'thin plate'
_exptl_crystal_F_000 1492
_exptl_crystal_size_max 0.690
_exptl_crystal_size_mid 0.460
_exptl_crystal_size_min 0.115
_refine_diff_density_max 0.982
_refine_diff_density_min -0.819
_refine_diff_density_rms 0.094
_refine_ls_extinction_method none
_refine_ls_goodness_of_fit_all 1.069
_refine_ls_goodness_of_fit_obs 1.228
_refine_ls_hydrogen_treatment
;
 riding model; fixed isotropic U's set to 1.25 U(equiv) of parent atom.
;
_refine_ls_matrix_type full
_refine_ls_number_parameters 343
_refine_ls_number_reflns 5099
_refine_ls_number_restraints 0
_refine_ls_restrained_S_all 1.069
_refine_ls_restrained_S_obs 1.228
_refine_ls_R_factor_all 0.0432
_refine_ls_R_factor_obs 0.0288
_refine_ls_shift/esd_max -0.007
_refine_ls_shift/esd_mean 0.001
_refine_ls_structure_factor_coef Fsqd
_refine_ls_weighting_details 'w=1/[\s^2^(Fo^2^)+(0.0200P)^2^+0.0000P] where P=(Fo^2^+2Fc^2^)/3'
_refine_ls_weighting_scheme calc
_refine_ls_wR_factor_all 0.0627
_refine_ls_wR_factor_obs 0.0611
_reflns_number_observed 3764
_reflns_number_total 5099
_reflns_observed_criterion >2sigma(I)
_cod_data_source_file ic0103493_1.cif
_cod_data_source_block rtp98c
_cod_depositor_comments
;
The following automatic conversions were performed:

'_refine_ls_weighting_scheme' value 'calc
w=1/[\s^2^(Fo^2^)+(0.0200P)^2^+0.0000P] where P=(Fo^2^+2Fc^2^)/3' was
changed to 'calc'. New tag '_refine_ls_weighting_details' was
created. The value of the new tag was set to
'w=1/[\s^2^(Fo^2^)+(0.0200P)^2^+0.0000P] where P=(Fo^2^+2Fc^2^)/3'.

Automatic conversion script
Id: cif_fix_values 3143 2015-03-26 13:38:13Z robertas 
;
_cod_database_code 4320124

loop_
_symmetry_equiv_pos_as_xyz
'x, y, z'
'-x+1/2, y+1/2, -z+1/2'
'-x, -y, -z'
'x-1/2, -y-1/2, z-1/2'

loop_
_atom_site_aniso_label
_atom_site_aniso_U_11
_atom_site_aniso_U_22
_atom_site_aniso_U_33
_atom_site_aniso_U_23
_atom_site_aniso_U_13
_atom_site_aniso_U_12
Yb 0.03976(12) 0.03237(10) 0.02977(10) -0.00032(9) 0.00057(8) -0.00192(11)
P1 0.0463(8) 0.0381(7) 0.0328(7) -0.0024(5) 0.0027(6) 0.0004(6)
P2 0.0523(9) 0.0542(8) 0.0303(7) 0.0031(5) -0.0010(6) -0.0008(7)
N1 0.030(2) 0.044(2) 0.044(2) 0.007(2) 0.000(2) 0.008(2)
N2 0.067(4) 0.036(2) 0.068(3) -0.002(2) -0.015(3) 0.000(2)
N3 0.068(4) 0.068(3) 0.069(4) -0.009(3) 0.015(3) -0.029(3)
N4 0.047(3) 0.044(3) 0.055(3) -0.004(2) 0.009(2) -0.007(2)
O1 0.042(2) 0.042(2) 0.049(2) 0.0008(15) -0.002(2) 0.002(2)
O2 0.046(2) 0.038(2) 0.035(2) -0.0034(13) 0.000(2) 0.0005(15)
O3 0.047(2) 0.051(2) 0.034(2) 0.0040(14) 0.004(2) 0.002(2)
O4 0.088(3) 0.042(2) 0.046(2) -0.009(2) -0.017(2) 0.013(2)
O5 0.074(3) 0.041(2) 0.041(2) -0.002(2) -0.001(2) 0.005(2)
O6 0.147(5) 0.049(2) 0.086(3) -0.014(2) -0.041(3) 0.044(3)
O7 0.070(3) 0.074(3) 0.049(2) -0.002(2) 0.003(2) -0.024(2)
O8 0.077(3) 0.084(3) 0.051(2) -0.016(2) 0.011(2) -0.033(2)
O9 0.096(4) 0.157(5) 0.108(4) -0.022(3) 0.027(4) -0.087(4)
O10 0.040(2) 0.044(2) 0.054(2) 0.001(2) 0.004(2) 0.011(2)
O11 0.045(2) 0.034(2) 0.067(2) 0.000(2) 0.001(2) -0.003(2)
O12 0.052(3) 0.062(3) 0.173(5) 0.012(3) 0.027(3) -0.013(2)
C1 0.036(3) 0.043(3) 0.046(3) -0.002(2) 0.003(2) 0.009(2)
C2 0.050(4) 0.044(3) 0.062(4) -0.002(2) 0.000(3) 0.011(3)
C3 0.059(4) 0.044(3) 0.080(4) 0.017(3) 0.007(3) 0.018(3)
C4 0.056(4) 0.055(3) 0.053(3) 0.020(3) 0.007(3) 0.020(3)
C5 0.036(3) 0.053(3) 0.045(3) 0.011(2) 0.000(2) 0.011(2)
C6 0.048(3) 0.051(3) 0.045(3) -0.003(2) 0.014(3) 0.008(2)
C7 0.054(4) 0.065(3) 0.039(3) 0.006(2) -0.007(3) 0.006(3)
C8 0.098(6) 0.060(3) 0.039(3) 0.002(3) 0.016(3) 0.012(3)
C9 0.080(6) 0.133(6) 0.099(6) 0.063(5) 0.044(5) 0.018(5)
C10 0.063(4) 0.044(3) 0.063(4) -0.006(2) -0.009(3) -0.005(3)
C11 0.080(6) 0.080(5) 0.128(7) 0.014(4) -0.027(5) -0.020(4)
C12 0.070(5) 0.066(4) 0.056(4) 0.007(3) 0.021(3) -0.001(3)
C13 0.131(8) 0.085(5) 0.100(6) 0.040(4) 0.055(6) 0.017(5)
C14 0.094(5) 0.080(4) 0.038(3) -0.011(3) -0.008(3) 0.004(4)
C15 0.110(7) 0.098(5) 0.068(5) -0.027(4) -0.003(4) 0.013(5)
O13 0.074(4) 0.101(4) 0.122(4) -0.053(3) 0.008(3) -0.007(3)
C16 0.067(5) 0.082(5) 0.076(5) -0.027(4) 0.028(4) 0.001(4)
C17 0.108(7) 0.092(5) 0.096(6) -0.027(4) 0.040(5) -0.018(5)
C18 0.207(12) 0.135(8) 0.097(7) -0.038(6) -0.015(8) 0.072(8)

loop_
_atom_site_label
_atom_site_type_symbol
_atom_site_fract_x
_atom_site_fract_y
_atom_site_fract_z
_atom_site_U_iso_or_equiv
_atom_site_thermal_displace_type
_atom_site_occupancy
_atom_site_calc_flag
_atom_site_refinement_flags
_atom_site_disorder_group
Yb Yb 0.70430(2) 0.236328(10) 0.097326(14) 0.03413(7) Uani 1 d . .
P1 P 0.72891(13) 0.12205(6) -0.10024(9) 0.0391(3) Uani 1 d . .
P2 P 0.73673(14) 0.17022(7) 0.33842(9) 0.0459(3) Uani 1 d . .
N1 N 0.8541(4) 0.0926(2) 0.1373(3) 0.0396(10) Uani 1 d . .
N2 N 0.5754(5) 0.3638(2) 0.0580(4) 0.0584(13) Uani 1 d . .
N3 N 0.9141(5) 0.3208(2) 0.0977(4) 0.0681(15) Uani 1 d . .
N4 N 0.5014(4) 0.1451(2) 0.1109(3) 0.0486(11) Uani 1 d . .
O1 O 0.8644(3) 0.1618(2) 0.1229(2) 0.0445(9) Uani 1 d . .
O2 O 0.6903(3) 0.18718(14) -0.0501(2) 0.0398(8) Uani 1 d . .
O3 O 0.6902(3) 0.2183(2) 0.2567(2) 0.0442(8) Uani 1 d . .
O4 O 0.6231(4) 0.3466(2) 0.1414(3) 0.0603(11) Uani 1 d . .
O5 O 0.5917(4) 0.3216(2) -0.0098(2) 0.0526(10) Uani 1 d . .
O6 O 0.5183(5) 0.4178(2) 0.0429(3) 0.097(2) Uani 1 d . .
O7 O 0.8578(4) 0.2996(2) 0.0201(3) 0.0645(11) Uani 1 d . .
O8 O 0.8731(4) 0.3035(2) 0.1762(3) 0.0701(12) Uani 1 d . .
O9 O 1.0065(5) 0.3558(3) 0.0975(4) 0.119(2) Uani 1 d . .
O10 O 0.6064(3) 0.1186(2) 0.1163(2) 0.0462(9) Uani 1 d . .
O11 O 0.4943(3) 0.2100(2) 0.0944(3) 0.0491(9) Uani 1 d . .
O12 O 0.4115(4) 0.1107(2) 0.1205(4) 0.094(2) Uani 1 d . .
C1 C 0.8497(5) 0.0494(2) 0.0586(4) 0.0420(12) Uani 1 d . .
C2 C 0.8363(5) -0.0212(3) 0.0737(4) 0.0524(14) Uani 1 d . .
H2 H 0.8295(5) -0.0518(3) 0.0207(4) 0.066 Uiso 1 calc R .
C3 C 0.8329(6) -0.0464(3) 0.1663(5) 0.061(2) Uani 1 d . .
H3 H 0.8231(6) -0.0941(3) 0.1763(5) 0.076 Uiso 1 calc R .
C4 C 0.8438(5) -0.0017(3) 0.2448(4) 0.0546(15) Uani 1 d . .
H4 H 0.8440(5) -0.0196(3) 0.3079(4) 0.068 Uiso 1 calc R .
C5 C 0.8545(5) 0.0689(3) 0.2310(4) 0.0450(12) Uani 1 d . .
C6 C 0.8647(5) 0.0815(2) -0.0382(4) 0.0476(13) Uani 1 d . .
H6A H 0.8926(5) 0.0456(2) -0.0807(4) 0.059 Uiso 1 calc R .
H6B H 0.9276(5) 0.1168(2) -0.0294(4) 0.059 Uiso 1 calc R .
C7 C 0.8702(5) 0.1217(3) 0.3110(4) 0.0534(14) Uani 1 d . .
H7A H 0.9308(5) 0.1551(3) 0.2944(4) 0.067 Uiso 1 calc R .
H7B H 0.9024(5) 0.0978(3) 0.3702(4) 0.067 Uiso 1 calc R .
C8 C 0.7701(6) 0.1416(3) -0.2202(4) 0.065(2) Uani 1 d . .
H8A H 0.7849(6) 0.0982(3) -0.2537(4) 0.081 Uiso 1 calc R .
H8B H 0.7029(6) 0.1651(3) -0.2570(4) 0.081 Uiso 1 calc R .
C9 C 0.8811(7) 0.1873(4) -0.2190(5) 0.102(3) Uani 1 d . .
H9A H 0.8991(7) 0.1962(4) -0.2850(5) 0.128 Uiso 1 calc R .
H9B H 0.9484(7) 0.1640(4) -0.1839(5) 0.128 Uiso 1 calc R .
H9C H 0.8664(7) 0.2309(4) -0.1873(5) 0.128 Uiso 1 calc R .
C10 C 0.6169(5) 0.0554(3) -0.1074(4) 0.058(2) Uani 1 d . .
H10A H 0.6453(5) 0.0166(3) -0.1447(4) 0.072 Uiso 1 calc R .
H10B H 0.6084(5) 0.0384(3) -0.0418(4) 0.072 Uiso 1 calc R .
C11 C 0.4952(7) 0.0766(3) -0.1527(6) 0.098(3) Uani 1 d . .
H11A H 0.4411(7) 0.0374(3) -0.1533(6) 0.123 Uiso 1 calc R .
H11B H 0.5015(7) 0.0921(3) -0.2185(6) 0.123 Uiso 1 calc R .
H11C H 0.4645(7) 0.1140(3) -0.1153(6) 0.123 Uiso 1 calc R .
C12 C 0.6239(6) 0.1089(3) 0.3668(4) 0.063(2) Uani 1 d . .
H12A H 0.5545(6) 0.1350(3) 0.3850(4) 0.079 Uiso 1 calc R .
H12B H 0.5981(6) 0.0830(3) 0.3077(4) 0.079 Uiso 1 calc R .
C13 C 0.6595(8) 0.0564(3) 0.4474(5) 0.102(3) Uani 1 d . .
H13A H 0.5921(8) 0.0264(3) 0.4562(5) 0.128 Uiso 1 calc R .
H13B H 0.6826(8) 0.0809(3) 0.5074(5) 0.128 Uiso 1 calc R .
H13C H 0.7264(8) 0.0288(3) 0.4298(5) 0.128 Uiso 1 calc R .
C14 C 0.7826(6) 0.2192(3) 0.4457(4) 0.071(2) Uani 1 d . .
H14A H 0.8015(6) 0.1869(3) 0.4996(4) 0.089 Uiso 1 calc R .
H14B H 0.8560(6) 0.2446(3) 0.4354(4) 0.089 Uiso 1 calc R .
C15 C 0.6901(7) 0.2698(3) 0.4737(5) 0.093(2) Uani 1 d . .
H15A H 0.7207(7) 0.2943(3) 0.5319(5) 0.116 Uiso 1 calc R .
H15B H 0.6177(7) 0.2451(3) 0.4858(5) 0.116 Uiso 1 calc R .
H15C H 0.6722(7) 0.3028(3) 0.4216(5) 0.116 Uiso 1 calc R .
O13 O 1.1353(5) 0.0531(2) 0.1883(4) 0.099(2) Uani 1 d . .
C16 C 1.1807(6) 0.0901(3) 0.2517(5) 0.074(2) Uani 1 d . .
C17 C 1.1725(7) 0.1673(3) 0.2433(6) 0.097(3) Uani 1 d . .
H17A H 1.1285(7) 0.1796(3) 0.1821(6) 0.121 Uiso 1 calc R .
H17B H 1.2525(7) 0.1869(3) 0.2461(6) 0.121 Uiso 1 calc R .
H17C H 1.1313(7) 0.1856(3) 0.2962(6) 0.121 Uiso 1 calc R .
C18 C 1.2450(10) 0.0613(4) 0.3402(6) 0.148(4) Uani 1 d . .
H18A H 1.2441(10) 0.0111(4) 0.3368(6) 0.185 Uiso 1 calc R .
H18B H 1.2061(10) 0.0763(4) 0.3962(6) 0.185 Uiso 1 calc R .
H18C H 1.3272(10) 0.0776(4) 0.3459(6) 0.185 Uiso 1 calc R .

loop_
_atom_type_symbol
_atom_type_description
_atom_type_scat_dispersion_real
_atom_type_scat_dispersion_imag
_atom_type_scat_source
C C 0.0033 0.0016 'International Tables Vol C Tables 4.2.6.8 and 6.1.1.4'
H H 0.0000 0.0000 'International Tables Vol C Tables 4.2.6.8 and 6.1.1.4'
N N 0.0061 0.0033 'International Tables Vol C Tables 4.2.6.8 and 6.1.1.4'
O O 0.0106 0.0060 'International Tables Vol C Tables 4.2.6.8 and 6.1.1.4'
P P 0.1023 0.0942 'International Tables Vol C Tables 4.2.6.8 and 6.1.1.4'
Yb Yb -0.3850 5.5486 'International Tables Vol C Tables 4.2.6.8 and 6.1.1.4'

loop_
_geom_angle_atom_site_label_1
_geom_angle_atom_site_label_2
_geom_angle_atom_site_label_3
_geom_angle
_geom_angle_site_symmetry_1
_geom_angle_site_symmetry_3
_geom_angle_publ_flag
O2 Yb O3 145.18(11) . . ?
O2 Yb O1 82.17(11) . . ?
O3 Yb O1 82.98(12) . . ?
O2 Yb O11 84.87(12) . . ?
O3 Yb O11 79.96(12) . . ?
O1 Yb O11 128.22(11) . . ?
O2 Yb O4 127.31(11) . . ?
O3 Yb O4 79.95(12) . . ?
O1 Yb O4 144.94(13) . . ?
O11 Yb O4 78.38(13) . . ?
O2 Yb O7 78.70(12) . . ?
O3 Yb O7 128.60(13) . . ?
O1 Yb O7 78.94(13) . . ?
O11 Yb O7 145.97(13) . . ?
O4 Yb O7 88.19(14) . . ?
O2 Yb O8 127.70(13) . . ?
O3 Yb O8 76.57(13) . . ?
O1 Yb O8 72.80(13) . . ?
O11 Yb O8 145.97(13) . . ?
O4 Yb O8 73.56(14) . . ?
O7 Yb O8 52.18(13) . . ?
O2 Yb O5 75.32(11) . . ?
O3 Yb O5 127.58(12) . . ?
O1 Yb O5 148.49(12) . . ?
O11 Yb O5 71.79(12) . . ?
O4 Yb O5 52.01(11) . . ?
O7 Yb O5 75.28(14) . . ?
O8 Yb O5 104.12(13) . . ?
O2 Yb O10 73.93(11) . . ?
O3 Yb O10 72.02(11) . . ?
O1 Yb O10 76.38(11) . . ?
O11 Yb O10 51.87(11) . . ?
O4 Yb O10 125.66(13) . . ?
O7 Yb O10 145.16(12) . . ?
O8 Yb O10 138.06(13) . . ?
O5 Yb O10 116.92(12) . . ?
O2 Yb N3 103.28(14) . . ?
O3 Yb N3 102.64(14) . . ?
O1 Yb N3 74.12(14) . . ?
O11 Yb N3 157.47(14) . . ?
O4 Yb N3 80.06(15) . . ?
O7 Yb N3 26.03(13) . . ?
O8 Yb N3 26.14(13) . . ?
O5 Yb N3 89.76(15) . . ?
O10 Yb N3 150.46(14) . . ?
O2 Yb N2 101.36(13) . . ?
O3 Yb N2 103.72(13) . . ?
O1 Yb N2 159.01(13) . . ?
O11 Yb N2 72.76(12) . . ?
O4 Yb N2 25.96(12) . . ?
O7 Yb N2 81.48(14) . . ?
O8 Yb N2 89.23(14) . . ?
O5 Yb N2 26.06(12) . . ?
O10 Yb N2 124.57(13) . . ?
N3 Yb N2 84.97(15) . . ?
O2 Yb N4 79.28(12) . . ?
O3 Yb N4 73.46(12) . . ?
O1 Yb N4 102.49(12) . . ?
O11 Yb N4 25.73(11) . . ?
O4 Yb N4 101.64(14) . . ?
O7 Yb N4 157.51(13) . . ?
O8 Yb N4 150.02(13) . . ?
O5 Yb N4 94.76(13) . . ?
O10 Yb N4 26.17(11) . . ?
N3 Yb N4 175.27(15) . . ?
N2 Yb N4 98.49(13) . . ?
O2 P1 C10 113.0(2) . . ?
O2 P1 C8 110.9(2) . . ?
C10 P1 C8 109.7(3) . . ?
O2 P1 C6 113.3(2) . . ?
C10 P1 C6 105.3(2) . . ?
C8 P1 C6 104.3(3) . . ?
O2 P1 Yb 23.97(12) . . ?
C10 P1 Yb 112.6(2) . . ?
C8 P1 Yb 128.7(2) . . ?
C6 P1 Yb 91.4(2) . . ?
O3 P2 C14 110.4(2) . . ?
O3 P2 C12 111.4(3) . . ?
C14 P2 C12 108.5(3) . . ?
O3 P2 C7 112.8(2) . . ?
C14 P2 C7 105.3(3) . . ?
C12 P2 C7 108.2(3) . . ?
O3 P2 Yb 23.63(13) . . ?
C14 P2 Yb 125.8(2) . . ?
C12 P2 Yb 115.3(2) . . ?
C7 P2 Yb 90.1(2) . . ?
O1 N1 C1 118.6(4) . . ?
O1 N1 C5 118.2(4) . . ?
C1 N1 C5 123.1(4) . . ?
O6 N2 O5 121.7(5) . . ?
O6 N2 O4 122.9(5) . . ?
O5 N2 O4 115.4(4) . . ?
O6 N2 Yb 178.4(4) . . ?
O5 N2 Yb 59.2(2) . . ?
O4 N2 Yb 56.2(2) . . ?
O9 N3 O7 121.8(6) . . ?
O9 N3 O8 121.2(5) . . ?
O7 N3 O8 117.0(5) . . ?
O9 N3 Yb 178.4(5) . . ?
O7 N3 Yb 57.9(3) . . ?
O8 N3 Yb 59.1(3) . . ?
O12 N4 O11 120.9(5) . . ?
O12 N4 O10 122.7(4) . . ?
O11 N4 O10 116.3(4) . . ?
O12 N4 Yb 174.9(4) . . ?
O11 N4 Yb 55.0(2) . . ?
O10 N4 Yb 61.4(2) . . ?
N1 O1 Yb 124.2(3) . . ?
P1 O2 Yb 140.1(2) . . ?
P2 O3 Yb 140.7(2) . . ?
N2 O4 Yb 97.9(3) . . ?
N2 O5 Yb 94.7(3) . . ?
N3 O7 Yb 96.1(3) . . ?
N3 O8 Yb 94.7(3) . . ?
N4 O10 Yb 92.4(2) . . ?
N4 O11 Yb 99.2(3) . . ?
N1 C1 C2 118.2(5) . . ?
N1 C1 C6 117.5(4) . . ?
C2 C1 C6 124.2(4) . . ?
C3 C2 C1 120.0(5) . . ?
C3 C2 H2 120.0(3) . . ?
C1 C2 H2 120.0(3) . . ?
C2 C3 C4 120.3(5) . . ?
C2 C3 H3 119.8(3) . . ?
C4 C3 H3 119.8(3) . . ?
C5 C4 C3 120.5(5) . . ?
C5 C4 H4 119.8(3) . . ?
C3 C4 H4 119.8(3) . . ?
N1 C5 C4 117.7(5) . . ?
N1 C5 C7 117.5(4) . . ?
C4 C5 C7 124.8(5) . . ?
C1 C6 P1 115.7(4) . . ?
C1 C6 H6A 108.4(3) . . ?
P1 C6 H6A 108.4(2) . . ?
C1 C6 H6B 108.4(3) . . ?
P1 C6 H6B 108.4(2) . . ?
H6A C6 H6B 107.4 . . ?
C5 C7 P2 117.2(4) . . ?
C5 C7 H7A 108.0(3) . . ?
P2 C7 H7A 108.0(2) . . ?
C5 C7 H7B 108.0(3) . . ?
P2 C7 H7B 108.0(2) . . ?
H7A C7 H7B 107.3 . . ?
C9 C8 P1 112.9(5) . . ?
C9 C8 H8A 109.0(4) . . ?
P1 C8 H8A 109.0(2) . . ?
C9 C8 H8B 109.0(4) . . ?
P1 C8 H8B 109.0(2) . . ?
H8A C8 H8B 107.8 . . ?
C8 C9 H9A 109.5(4) . . ?
C8 C9 H9B 109.5(4) . . ?
H9A C9 H9B 109.5 . . ?
C8 C9 H9C 109.5(4) . . ?
H9A C9 H9C 109.5 . . ?
H9B C9 H9C 109.5 . . ?
C11 C10 P1 115.5(4) . . ?
C11 C10 H10A 108.4(4) . . ?
P1 C10 H10A 108.4(2) . . ?
C11 C10 H10B 108.4(4) . . ?
P1 C10 H10B 108.4(2) . . ?
H10A C10 H10B 107.5 . . ?
C10 C11 H11A 109.5(3) . . ?
C10 C11 H11B 109.5(4) . . ?
H11A C11 H11B 109.5 . . ?
C10 C11 H11C 109.5(4) . . ?
H11A C11 H11C 109.5 . . ?
H11B C11 H11C 109.5 . . ?
C13 C12 P2 116.9(5) . . ?
C13 C12 H12A 108.1(4) . . ?
P2 C12 H12A 108.1(2) . . ?
C13 C12 H12B 108.1(4) . . ?
P2 C12 H12B 108.1(2) . . ?
H12A C12 H12B 107.3 . . ?
C12 C13 H13A 109.5(4) . . ?
C12 C13 H13B 109.5(4) . . ?
H13A C13 H13B 109.5 . . ?
C12 C13 H13C 109.5(4) . . ?
H13A C13 H13C 109.5 . . ?
H13B C13 H13C 109.5 . . ?
C15 C14 P2 113.9(5) . . ?
C15 C14 H14A 108.8(4) . . ?
P2 C14 H14A 108.8(2) . . ?
C15 C14 H14B 108.8(4) . . ?
P2 C14 H14B 108.8(2) . . ?
H14A C14 H14B 107.7 . . ?
C14 C15 H15A 109.5(3) . . ?
C14 C15 H15B 109.5(4) . . ?
H15A C15 H15B 109.5 . . ?
C14 C15 H15C 109.5(4) . . ?
H15A C15 H15C 109.5 . . ?
H15B C15 H15C 109.5 . . ?
O13 C16 C18 121.7(7) . . ?
O13 C16 C17 120.8(7) . . ?
C18 C16 C17 117.5(7) . . ?
C16 C17 H17A 109.5(4) . . ?
C16 C17 H17B 109.5(4) . . ?
H17A C17 H17B 109.5 . . ?
C16 C17 H17C 109.5(4) . . ?
H17A C17 H17C 109.5 . . ?
H17B C17 H17C 109.5 . . ?
C16 C18 H18A 109.5(4) . . ?
C16 C18 H18B 109.5(4) . . ?
H18A C18 H18B 109.5 . . ?
C16 C18 H18C 109.5(5) . . ?
H18A C18 H18C 109.5 . . ?
H18B C18 H18C 109.5 . . ?

loop_
_geom_bond_atom_site_label_1
_geom_bond_atom_site_label_2
_geom_bond_distance
_geom_bond_site_symmetry_2
_geom_bond_publ_flag
Yb O2 2.223(3) . ?
Yb O3 2.233(3) . ?
Yb O1 2.278(3) . ?
Yb O11 2.381(3) . ?
Yb O4 2.390(3) . ?
Yb O7 2.413(4) . ?
Yb O8 2.439(4) . ?
Yb O5 2.456(3) . ?
Yb O10 2.520(3) . ?
Yb N3 2.832(5) . ?
Yb N2 2.849(4) . ?
Yb N4 2.868(4) . ?
P1 O2 1.503(3) . ?
P1 C10 1.776(5) . ?
P1 C8 1.789(5) . ?
P1 C6 1.832(5) . ?
P2 O3 1.503(3) . ?
P2 C14 1.778(5) . ?
P2 C12 1.784(6) . ?
P2 C7 1.817(6) . ?
N1 O1 1.341(4) . ?
N1 C1 1.357(6) . ?
N1 C5 1.362(6) . ?
N2 O6 1.218(5) . ?
N2 O5 1.256(5) . ?
N2 O4 1.259(5) . ?
N3 O9 1.225(6) . ?
N3 O7 1.250(6) . ?
N3 O8 1.252(6) . ?
N4 O12 1.212(6) . ?
N4 O11 1.261(5) . ?
N4 O10 1.266(5) . ?
C1 C2 1.374(6) . ?
C1 C6 1.486(7) . ?
C2 C3 1.363(7) . ?
C2 H2 0.93 . ?
C3 C4 1.370(8) . ?
C3 H3 0.93 . ?
C4 C5 1.370(7) . ?
C4 H4 0.93 . ?
C5 C7 1.488(7) . ?
C6 H6A 0.97 . ?
C6 H6B 0.97 . ?
C7 H7A 0.97 . ?
C7 H7B 0.97 . ?
C8 C9 1.509(9) . ?
C8 H8A 0.97 . ?
C8 H8B 0.97 . ?
C9 H9A 0.96 . ?
C9 H9B 0.96 . ?
C9 H9C 0.96 . ?
C10 C11 1.489(8) . ?
C10 H10A 0.97 . ?
C10 H10B 0.97 . ?
C11 H11A 0.96 . ?
C11 H11B 0.96 . ?
C11 H11C 0.96 . ?
C12 C13 1.517(8) . ?
C12 H12A 0.97 . ?
C12 H12B 0.97 . ?
C13 H13A 0.96 . ?
C13 H13B 0.96 . ?
C13 H13C 0.96 . ?
C14 C15 1.487(8) . ?
C14 H14A 0.97 . ?
C14 H14B 0.97 . ?
C15 H15A 0.96 . ?
C15 H15B 0.96 . ?
C15 H15C 0.96 . ?
O13 C16 1.195(7) . ?
C16 C18 1.457(10) . ?
C16 C17 1.482(8) . ?
C17 H17A 0.96 . ?
C17 H17B 0.96 . ?
C17 H17C 0.96 . ?
C18 H18A 0.96 . ?
C18 H18B 0.96 . ?
C18 H18C 0.96 . ?
